data_9011447
loop_
_publ_author_name
'Engel, P.'
'Gostojic, M.'
'Nowacki, W.'

_publ_section_title
;
 The crystal structure of pierrotite, Tl2(Sb,As)10S16
;
_journal_name_full 'Zeitschrift fur Kristallographie'
_journal_page_first 209
_journal_page_last 215
_journal_paper_doi 10.1524/zkri.1983.165.1-4.209
_journal_volume 165
_journal_year 1983
_chemical_compound_source 'Jas-Roux, Hutes-Alps, France'
_chemical_formula_sum 'As2 S8 Sb3 Tl'
_chemical_name_mineral Pierrotite
_space_group_IT_number 33
_symmetry_space_group_name_Hall 'P 2c -2n'
_symmetry_space_group_name_H-M 'P n a 21'
_cell_angle_alpha 90
_cell_angle_beta 90
_cell_angle_gamma 90
_cell_length_a 38.7460
_cell_length_b 8.816
_cell_length_c 7.989
_cell_formula_units_Z 8
_cell_volume 2728.920
_database_code_amcsd 0010859
_exptl_crystal_density_diffrn 4.751
_cod_original_formula_sum 'Tl Sb3 As2 S8'
_cod_database_code 9011447

loop_
_space_group_symop_operation_xyz
x,y,z
1/2+x,1/2-y,z
1/2-x,1/2+y,1/2+z
-x,-y,1/2+z

loop_
_atom_site_aniso_label
_atom_site_aniso_U_11
_atom_site_aniso_U_22
_atom_site_aniso_U_33
_atom_site_aniso_U_12
_atom_site_aniso_U_13
_atom_site_aniso_U_23
Tl1 0.03575 0.03150 0.05529 0.00346 0.01255 0.01427
Tl2 0.03118 0.02835 0.05076 -0.00865 0.00784 0.00178
Sb1 0.02282 0.01811 0.03783 0.00000 0.00314 0.00392
Sb2 0.01521 0.01575 0.03039 0.00173 0.00000 -0.00143
Sb3 0.02053 0.02481 0.04009 0.00173 0.00470 -0.00214
Sb4 0.03194 0.01890 0.04333 -0.01384 0.00000 0.00000
Sb5 0.02510 0.02992 0.03783 0.01038 -0.01098 -0.02177
Sb6 0.02206 0.02796 0.03169 -0.01038 0.00000 -0.00428
As1 0.02053 0.00512 0.02134 0.00173 0.00784 0.00856
As2 0.01141 0.01063 0.02490 -0.00346 -0.00784 0.00250
As3 0.00989 0.01024 0.02296 0.00692 0.00157 0.00607
As4 0.02434 0.00906 0.02360 -0.01211 0.00941 -0.00107
S1 0.02586 0.00669 0.03945 -0.00346 0.00470 -0.00642
S2 0.01901 0.00827 0.02684 -0.00173 -0.00627 0.00464
S3 0.01065 0.02047 0.02328 0.01211 0.00470 0.00392
S4 0.01065 0.01181 0.02360 0.00865 -0.00627 -0.01463
S5 0.01369 0.01772 0.02975 0.00173 0.01255 -0.00535
S6 0.01293 0.02166 0.02069 -0.00346 0.00000 0.00000
S7 0.00837 0.01890 0.01843 0.00000 0.00157 -0.00036
S8 0.01521 0.02205 0.02490 0.00000 0.01411 0.00607
S9 0.01065 0.01496 0.02878 -0.00519 0.01411 -0.01427
S10 0.01901 0.00866 0.02328 -0.00346 0.00627 0.00107
S11 0.01597 0.01063 0.04106 0.00346 0.00941 -0.00285
S12 0.01369 0.00984 0.02910 -0.01038 -0.00784 0.00000
S13 0.01065 0.01299 0.03395 -0.01211 -0.00784 0.00214
S14 0.01293 0.01024 0.02845 -0.00346 -0.00470 0.00071
S15 0.02662 0.00512 0.02328 0.01038 -0.01882 0.00321
S16 0.01217 0.01496 0.02910 -0.00692 -0.00941 0.00392

loop_
_atom_site_label
_atom_site_fract_x
_atom_site_fract_y
_atom_site_fract_z
Tl1 0.03205 0.49650 0.05440
Tl2 0.21783 0.24420 0.13510
Sb1 0.43813 0.26420 0.12990
Sb2 0.48782 0.44700 0.53630
Sb3 0.17719 0.51530 0.56640
Sb4 0.27190 0.19720 0.66360
Sb5 0.35962 0.30000 0.36050
Sb6 0.06980 0.29560 0.55300
As1 0.19030 0.02800 0.54420
As2 0.12800 0.23600 0.90020
As3 0.11010 0.98660 0.22480
As4 0.12320 0.53600 0.22630
S1 0.35730 0.21180 0.91450
S2 0.14840 0.33500 0.37710
S3 0.33220 0.06380 0.53000
S4 0.41550 0.30100 0.57870
S5 0.01850 0.23620 0.72570
S6 0.24930 0.02580 0.44400
S7 0.49350 0.27170 0.28500
S8 0.23120 0.52660 0.40570
S9 0.33910 0.47490 0.57640
S10 0.45370 0.05390 0.95080
S11 0.08490 0.19390 0.09490
S12 0.09820 0.43740 0.77670
S13 0.29850 0.32610 0.22930
S14 0.45530 0.45380 0.92670
S15 0.11540 0.06560 0.70350
S16 0.20400 0.23320 0.71910

loop_
_cod_related_entry_id
_cod_related_entry_database
_cod_related_entry_code
1 AMCSD 0010859
